data_7021609
loop_
_publ_author_name
'Kato, Naohiro'
'Hayashi, Yoshihito'

_publ_section_title
;
 Discrete spherical hexadecavanadates incorporating a bromide with
 oxidative bromination activity.
;
_journal_issue 33
_journal_name_full 'Dalton transactions (Cambridge, England : 2003)'
_journal_page_first 11804
_journal_page_last 11811
_journal_paper_doi 10.1039/c3dt50521a
_journal_volume 42
_journal_year 2013
_chemical_formula_moiety 'O38 V16, 4(C16 H36 N), Br'
_chemical_formula_sum 'C64 H144 Br N4 O38 V16'
_chemical_formula_weight 2472.77
_chemical_name_systematic
;
?
;
_space_group_IT_number 18
_symmetry_cell_setting orthorhombic
_symmetry_Int_Tables_number 18
_symmetry_space_group_name_Hall 'P 2 2ab'
_symmetry_space_group_name_H-M 'P 21 21 2'
_atom_sites_solution_hydrogens geom
_atom_sites_solution_primary direct
_atom_sites_solution_secondary difmap
_audit_creation_method SHELXL-97
_cell_angle_alpha 90.00
_cell_angle_beta 90.00
_cell_angle_gamma 90.00
_cell_formula_units_Z 2
_cell_length_a 15.996(2)
_cell_length_b 16.885(2)
_cell_length_c 18.218(3)
_cell_measurement_reflns_used 21098
_cell_measurement_temperature 123(2)
_cell_measurement_theta_max 27.5171
_cell_measurement_theta_min 3.0318
_cell_volume 4920.5(12)
_computing_cell_refinement 'CrystalClear v1.3.7(Rigaku Corp., 2000)'
_computing_data_collection 'CrystalClear v1.3.7(Rigaku Corp., 2000)'
_computing_data_reduction 'CrystalClear v1.3.7(Rigaku Corp., 2000)'
_computing_molecular_graphics 'PLATON (Spek, 2003)'
_computing_publication_material 'PLATON (Spek, 2003)'
_computing_structure_refinement 'SHELXL-97 (Sheldrick, 1997)'
_computing_structure_solution 'SHELXS-97 (Sheldrick, 1990)'
_diffrn_ambient_temperature 123(2)
_diffrn_detector_area_resol_mean 14.4613
_diffrn_measured_fraction_theta_full 0.994
_diffrn_measured_fraction_theta_max 0.994
_diffrn_measurement_device_type 'Mercury CCD (2x2 bin mode)'
_diffrn_measurement_method dtintegrate.ref
_diffrn_radiation_monochromator graphite
_diffrn_radiation_source 'fine-focus sealed tube'
_diffrn_radiation_type MoK\a
_diffrn_radiation_wavelength 0.71070
_diffrn_reflns_av_R_equivalents 0.0542
_diffrn_reflns_av_sigmaI/netI 0.0435
_diffrn_reflns_limit_h_max 20
_diffrn_reflns_limit_h_min -20
_diffrn_reflns_limit_k_max 21
_diffrn_reflns_limit_k_min -20
_diffrn_reflns_limit_l_max 23
_diffrn_reflns_limit_l_min -23
_diffrn_reflns_number 54121
_diffrn_reflns_theta_full 27.53
_diffrn_reflns_theta_max 27.53
_diffrn_reflns_theta_min 3.03
_exptl_absorpt_coefficient_mu 1.924
_exptl_absorpt_correction_T_max 0.9378
_exptl_absorpt_correction_T_min 0.5872
_exptl_absorpt_correction_type numerical
_exptl_absorpt_process_details 'NUMABS (Rigaku, 1999)'
_exptl_crystal_colour 'Deep Green'
_exptl_crystal_density_diffrn 1.669
_exptl_crystal_density_method 'not measured'
_exptl_crystal_description Platelet
_exptl_crystal_F_000 2526
_exptl_crystal_size_max 0.2000
_exptl_crystal_size_mid 0.2000
_exptl_crystal_size_min 0.2000
_refine_diff_density_max 3.177
_refine_diff_density_min -1.155
_refine_diff_density_rms 0.143
_refine_ls_abs_structure_details 'Flack H D (1983), Acta Cryst. A39, 876-881'
_refine_ls_abs_structure_Flack -0.035(16)
_refine_ls_extinction_method none
_refine_ls_goodness_of_fit_ref 1.091
_refine_ls_hydrogen_treatment noref
_refine_ls_matrix_type full
_refine_ls_number_parameters 555
_refine_ls_number_reflns 11222
_refine_ls_number_restraints 278
_refine_ls_restrained_S_all 1.105
_refine_ls_R_factor_all 0.0797
_refine_ls_R_factor_gt 0.0699
_refine_ls_shift/su_max 0.001
_refine_ls_shift/su_mean 0.000
_refine_ls_structure_factor_coef Fsqd
_refine_ls_weighting_details 'calc w=1/[\s^2^(Fo^2^)+(0.1246P)^2^+4.5163P] where P=(Fo^2^+2Fc^2^)/3'
_refine_ls_weighting_scheme calc
_refine_ls_wR_factor_gt 0.1917
_refine_ls_wR_factor_ref 0.2063
_reflns_number_gt 9600
_reflns_number_total 11222
_reflns_threshold_expression >2sigma(I)
_cod_data_source_file c3dt50521a.txt
_cod_data_source_block V16Br
_cod_depositor_comments
;
The following automatic conversions were performed:

'_symmetry_cell_setting' value 'Orthorhombic' changed to
'orthorhombic' according to
/home/saulius/struct/CIF-dictionaries/cif_core.dic dictionary named
'cif_core.dic' version 2.4.2 from
2011-04-26.

'_exptl_absorpt_correction_type' value 'Numerical'
changed to 'numerical' according to
/home/saulius/struct/CIF-dictionaries/cif_core.dic dictionary named
'cif_core.dic' version 2.4.2 from 2011-04-26.

Automatic conversion script
Id: cif_fix_values 1891 2012-01-12 08:04:46Z andrius 
;
_cod_database_code 7021609

loop_
_symmetry_equiv_pos_as_xyz
'x, y, z'
'-x, -y, z'
'x+1/2, -y+1/2, -z'
'-x+1/2, y+1/2, -z'

loop_
_atom_site_label
_atom_site_type_symbol
_atom_site_fract_x
_atom_site_fract_y
_atom_site_fract_z
_atom_site_U_iso_or_equiv
_atom_site_adp_type
_atom_site_occupancy
_atom_site_symmetry_multiplicity
_atom_site_calc_flag
_atom_site_refinement_flags
V1 V 0.49989(7) 0.16405(6) 0.13628(6) 0.0388(2) Uani 1 1 d .
V2 V 0.58374(8) 0.18534(7) 0.28059(7) 0.0500(3) Uani 1 1 d .
V3 V 0.40005(8) 0.18620(7) 0.30831(7) 0.0476(3) Uani 1 1 d .
V4 V 0.47381(6) 0.08140(7) 0.41910(6) 0.0413(2) Uani 1 1 d .
V5 V 0.32597(6) -0.00789(7) 0.35685(5) 0.0379(2) Uani 1 1 d .
V6 V 0.29794(7) 0.08342(7) 0.18425(6) 0.0450(3) Uani 1 1 d .
V7 V 0.41261(7) 0.02083(6) 0.07399(6) 0.0410(2) Uani 1 1 d .
V8 V 0.69321(9) 0.08772(8) 0.21293(8) 0.0571(3) Uani 1 1 d .
Br1 Br 0.5000 0.0000 0.24686(4) 0.03544(18) Uani 1 2 d S
O1 O 0.6110(3) 0.1561(3) 0.1804(2) 0.0403(9) Uani 1 1 d .
O2 O 0.4747(3) 0.2036(3) 0.2344(2) 0.0420(9) Uani 1 1 d .
O3 O 0.5108(3) 0.1639(2) 0.3632(2) 0.0402(9) Uani 1 1 d .
O4 O 0.4256(3) -0.0255(3) 0.4197(2) 0.0401(9) Uani 1 1 d .
O5 O 0.3411(3) -0.1125(3) 0.3139(2) 0.0409(9) Uani 1 1 d .
O6 O 0.3711(3) 0.0994(3) 0.3668(2) 0.0415(9) Uani 1 1 d .
O7 O 0.2832(3) 0.0153(3) 0.2606(2) 0.0422(9) Uani 1 1 d .
O8 O 0.3886(3) 0.1174(3) 0.1265(3) 0.0424(9) Uani 1 1 d .
O9 O 0.5232(2) 0.0713(3) 0.0751(2) 0.0391(9) Uani 1 1 d .
O10 O 0.3268(3) -0.0179(3) 0.1301(2) 0.0411(9) Uani 1 1 d .
O11 O 0.3773(3) 0.0296(3) -0.0067(3) 0.0548(12) Uani 1 1 d .
O12 O 0.3147(3) 0.1685(3) 0.2466(3) 0.0451(10) Uani 1 1 d .
O13 O 0.2112(3) 0.1040(3) 0.1463(3) 0.0498(11) Uani 1 1 d .
O14 O 0.2482(3) -0.0136(3) 0.4110(2) 0.0477(11) Uani 1 1 d .
O15 O 0.4624(3) 0.1160(3) 0.4992(3) 0.0533(12) Uani 1 1 d .
O16 O 0.3750(3) 0.2677(3) 0.3469(3) 0.0558(12) Uani 1 1 d .
O17 O 0.6229(4) 0.2703(3) 0.2948(3) 0.0614(14) Uani 1 1 d .
O18 O 0.7796(4) 0.1298(4) 0.1979(4) 0.0720(16) Uani 1 1 d .
O19 O 0.5014(3) 0.2388(3) 0.0829(3) 0.0505(10) Uani 1 1 d .
N1 N 0.1754(4) 0.2443(5) 0.4700(4) 0.0645(14) Uani 1 1 d U
C1 C 0.2619(5) 0.2324(6) 0.5008(6) 0.070(2) Uani 1 1 d U
H3 H 0.3030 0.2522 0.4646 0.084 Uiso 1 1 calc R
H4 H 0.2717 0.1748 0.5068 0.084 Uiso 1 1 calc R
C2 C 0.2785(6) 0.2726(8) 0.5737(6) 0.087(2) Uani 1 1 d U
H1 H 0.2295 0.2656 0.6063 0.104 Uiso 1 1 calc R
H2 H 0.2868 0.3301 0.5657 0.104 Uiso 1 1 calc R
C3 C 0.3574(7) 0.2370(10) 0.6108(7) 0.105(3) Uani 1 1 d U
H3A H 0.3509 0.1787 0.6120 0.126 Uiso 1 1 calc R
H3B H 0.4062 0.2488 0.5792 0.126 Uiso 1 1 calc R
C4 C 0.3753(12) 0.2616(16) 0.6794(8) 0.158(6) Uani 1 1 d U
H4A H 0.4332 0.2475 0.6914 0.237 Uiso 1 1 calc R
H4B H 0.3373 0.2360 0.7143 0.237 Uiso 1 1 calc R
H4C H 0.3686 0.3192 0.6823 0.237 Uiso 1 1 calc R
C6 C 0.1569(5) 0.3346(6) 0.4585(6) 0.0691(18) Uani 1 1 d U
H12 H 0.0999 0.3400 0.4380 0.083 Uiso 1 1 calc R
H13 H 0.1570 0.3608 0.5072 0.083 Uiso 1 1 calc R
C7 C 0.2141(7) 0.3769(6) 0.4113(7) 0.083(2) Uani 1 1 d U
H10 H 0.2171 0.3502 0.3630 0.099 Uiso 1 1 calc R
H11 H 0.2707 0.3766 0.4332 0.099 Uiso 1 1 calc R
C8 C 0.1843(7) 0.4640(6) 0.4007(6) 0.084(2) Uani 1 1 d U
H8 H 0.1749 0.4884 0.4494 0.101 Uiso 1 1 calc R
H9 H 0.2287 0.4944 0.3754 0.101 Uiso 1 1 calc R
C9 C 0.1099(8) 0.4685(10) 0.3593(8) 0.119(4) Uani 1 1 d U
H5 H 0.1127 0.5141 0.3261 0.178 Uiso 1 1 calc R
H6 H 0.0621 0.4746 0.3925 0.178 Uiso 1 1 calc R
H7 H 0.1031 0.4199 0.3305 0.178 Uiso 1 1 calc R
C10 C 0.1730(5) 0.2030(6) 0.3966(5) 0.0676(19) Uani 1 1 d U
H21 H 0.1842 0.1460 0.4047 0.081 Uiso 1 1 calc R
H22 H 0.2191 0.2241 0.3661 0.081 Uiso 1 1 calc R
C11 C 0.0919(6) 0.2104(8) 0.3529(5) 0.087(2) Uani 1 1 d U
H19 H 0.0445 0.1927 0.3838 0.105 Uiso 1 1 calc R
H20 H 0.0825 0.2667 0.3402 0.105 Uiso 1 1 calc R
C12 C 0.0937(7) 0.1623(8) 0.2841(7) 0.095(3) Uani 1 1 d U
H17 H 0.0510 0.1821 0.2493 0.115 Uiso 1 1 calc R
H18 H 0.1492 0.1668 0.2604 0.115 Uiso 1 1 calc R
C13 C 0.0770(9) 0.0816(9) 0.3020(8) 0.116(4) Uani 1 1 d U
H14 H 0.1180 0.0475 0.2775 0.174 Uiso 1 1 calc R
H15 H 0.0206 0.0675 0.2855 0.174 Uiso 1 1 calc R
H16 H 0.0810 0.0743 0.3552 0.174 Uiso 1 1 calc R
C14 C 0.1072(5) 0.2130(5) 0.5198(5) 0.0652(17) Uani 1 1 d U
H30 H 0.1066 0.2456 0.5649 0.078 Uiso 1 1 calc R
H31 H 0.0529 0.2209 0.4948 0.078 Uiso 1 1 calc R
C15 C 0.1134(6) 0.1274(6) 0.5420(6) 0.073(2) Uani 1 1 d U
H28 H 0.1640 0.1192 0.5723 0.087 Uiso 1 1 calc R
H29 H 0.1180 0.0937 0.4977 0.087 Uiso 1 1 calc R
C16 C 0.0362(7) 0.1047(7) 0.5855(7) 0.086(3) Uani 1 1 d U
H26 H 0.0272 0.1439 0.6251 0.104 Uiso 1 1 calc R
H27 H 0.0453 0.0524 0.6087 0.104 Uiso 1 1 calc R
N2 N 0.2484(5) 0.3160(6) 0.0393(5) 0.0819(18) Uani 1 1 d U
C17 C -0.0446(7) 0.1008(7) 0.5355(9) 0.107(4) Uani 1 1 d U
H23 H -0.0541 0.1526 0.5127 0.161 Uiso 1 1 calc R
H24 H -0.0930 0.0866 0.5657 0.161 Uiso 1 1 calc R
H25 H -0.0367 0.0607 0.4972 0.161 Uiso 1 1 calc R
C18 C 0.2574(7) 0.2332(6) 0.0078(5) 0.090(2) Uani 1 1 d DU
H39 H 0.3178 0.2216 0.0029 0.108 Uiso 1 1 calc R
H40 H 0.2343 0.1952 0.0438 0.108 Uiso 1 1 calc R
C19 C 0.2185(9) 0.2185(6) -0.0615(6) 0.104(3) Uani 1 1 d DU
H37 H 0.1576 0.2280 -0.0572 0.125 Uiso 1 1 calc R
H38 H 0.2410 0.2561 -0.0984 0.125 Uiso 1 1 calc R
C20 C 0.2324(13) 0.1395(7) -0.0862(9) 0.139(4) Uani 1 1 d DU
H20A H 0.2929 0.1316 -0.0953 0.167 Uiso 1 1 calc R
H20B H 0.2151 0.1019 -0.0473 0.167 Uiso 1 1 calc R
C21 C 0.1870(18) 0.1231(13) -0.1515(12) 0.200(8) Uani 1 1 d DU
H21A H 0.1568 0.0730 -0.1459 0.300 Uiso 1 1 calc R
H21B H 0.2259 0.1190 -0.1929 0.300 Uiso 1 1 calc R
H21C H 0.1471 0.1659 -0.1608 0.300 Uiso 1 1 calc R
C22 C 0.1567(7) 0.3362(8) 0.0488(7) 0.091(3) Uani 1 1 d U
H48 H 0.1526 0.3900 0.0702 0.109 Uiso 1 1 calc R
H49 H 0.1304 0.3379 -0.0003 0.109 Uiso 1 1 calc R
C23 C 0.1094(8) 0.2824(9) 0.0944(8) 0.104(3) Uani 1 1 d U
H46 H 0.1388 0.2743 0.1417 0.125 Uiso 1 1 calc R
H47 H 0.1042 0.2305 0.0697 0.125 Uiso 1 1 calc R
C24 C 0.0211(8) 0.3174(9) 0.1088(8) 0.105(3) Uani 1 1 d U
H44 H -0.0065 0.3237 0.0606 0.126 Uiso 1 1 calc R
H45 H -0.0111 0.2770 0.1363 0.126 Uiso 1 1 calc R
C25 C 0.0119(12) 0.3917(12) 0.1478(10) 0.144(5) Uani 1 1 d U
H41 H 0.0382 0.3875 0.1962 0.215 Uiso 1 1 calc R
H42 H -0.0476 0.4039 0.1536 0.215 Uiso 1 1 calc R
H43 H 0.0390 0.4341 0.1198 0.215 Uiso 1 1 calc R
C26 C 0.2939(9) 0.3177(8) 0.1111(7) 0.100(3) Uani 1 1 d U
H52 H 0.3535 0.3060 0.1017 0.120 Uiso 1 1 calc R
H53 H 0.2716 0.2747 0.1424 0.120 Uiso 1 1 calc R
C27 C 0.2885(11) 0.3971(10) 0.1552(9) 0.119(3) Uani 1 1 d U
H50 H 0.3078 0.4412 0.1237 0.143 Uiso 1 1 calc R
H51 H 0.2295 0.4075 0.1686 0.143 Uiso 1 1 calc R
C28 C 0.3390(12) 0.3949(11) 0.2216(10) 0.134(4) Uani 1 1 d U
H28A H 0.3303 0.3433 0.2462 0.161 Uiso 1 1 calc R
H28B H 0.3191 0.4368 0.2554 0.161 Uiso 1 1 calc R
C29 C 0.4282(14) 0.4060(13) 0.2090(12) 0.162(6) Uani 1 1 d U
H29A H 0.4580 0.4035 0.2560 0.242 Uiso 1 1 calc R
H29B H 0.4377 0.4578 0.1862 0.242 Uiso 1 1 calc R
H29C H 0.4489 0.3642 0.1765 0.242 Uiso 1 1 calc R
C31 C 0.2847(7) 0.3744(6) -0.0153(7) 0.090(2) Uani 1 1 d U
H56 H 0.2507 0.3712 -0.0606 0.108 Uiso 1 1 calc R
H57 H 0.2766 0.4282 0.0051 0.108 Uiso 1 1 calc R
C32 C 0.3739(7) 0.3671(9) -0.0370(8) 0.107(3) Uani 1 1 d U
H54 H 0.3808 0.3216 -0.0708 0.128 Uiso 1 1 calc R
H55 H 0.4086 0.3573 0.0071 0.128 Uiso 1 1 calc R
C33 C 0.4026(7) 0.4417(10) -0.0743(9) 0.139(4) Uani 1 1 d DU
H33A H 0.3552 0.4769 -0.0868 0.167 Uiso 1 1 calc R
H33B H 0.4439 0.4711 -0.0444 0.167 Uiso 1 1 calc R
C34 C 0.4414(13) 0.4055(9) -0.1411(10) 0.226(8) Uani 1 1 d DU
H34A H 0.4692 0.4469 -0.1699 0.339 Uiso 1 1 calc R
H34B H 0.3979 0.3804 -0.1709 0.339 Uiso 1 1 calc R
H34C H 0.4826 0.3657 -0.1261 0.339 Uiso 1 1 calc R

loop_
_atom_site_aniso_label
_atom_site_aniso_U_11
_atom_site_aniso_U_22
_atom_site_aniso_U_33
_atom_site_aniso_U_23
_atom_site_aniso_U_13
_atom_site_aniso_U_12
V1 0.0362(5) 0.0353(5) 0.0448(5) 0.0070(4) 0.0018(5) 0.0016(4)
V2 0.0479(6) 0.0479(6) 0.0541(6) -0.0028(5) -0.0005(5) -0.0061(5)
V3 0.0466(6) 0.0372(5) 0.0590(7) -0.0056(5) 0.0131(5) 0.0027(4)
V4 0.0365(5) 0.0479(6) 0.0394(5) -0.0090(4) 0.0009(4) 0.0002(4)
V5 0.0307(5) 0.0430(5) 0.0402(5) 0.0018(4) 0.0027(4) -0.0010(4)
V6 0.0324(5) 0.0501(6) 0.0526(6) 0.0108(5) -0.0006(4) 0.0043(4)
V7 0.0382(5) 0.0466(6) 0.0382(5) 0.0012(4) -0.0041(4) 0.0044(4)
V8 0.0520(7) 0.0581(8) 0.0613(7) 0.0047(6) 0.0014(6) -0.0048(6)
Br1 0.0353(4) 0.0362(4) 0.0348(4) 0.000 0.000 -0.0025(3)
O1 0.034(2) 0.044(2) 0.043(2) 0.0023(18) 0.0045(17) 0.0008(17)
O2 0.034(2) 0.043(2) 0.049(2) 0.0001(18) -0.0024(18) -0.0008(17)
O3 0.039(2) 0.037(2) 0.044(2) -0.0053(17) 0.0043(18) -0.0023(17)
O4 0.038(2) 0.048(2) 0.0338(19) 0.0026(17) 0.0005(17) -0.0004(17)
O5 0.035(2) 0.044(2) 0.044(2) 0.0043(18) -0.0009(17) -0.0014(17)
O6 0.037(2) 0.043(2) 0.044(2) -0.0005(18) 0.0056(17) 0.0002(18)
O7 0.037(2) 0.045(2) 0.045(2) 0.0005(18) -0.0001(17) 0.0016(18)
O8 0.039(2) 0.041(2) 0.048(2) 0.0021(18) -0.0040(18) -0.0018(17)
O9 0.038(2) 0.047(2) 0.0324(19) 0.0071(17) 0.0008(16) 0.0065(17)
O10 0.034(2) 0.044(2) 0.045(2) 0.0086(17) -0.0092(17) 0.0008(17)
O11 0.050(3) 0.072(3) 0.042(2) 0.005(2) -0.007(2) 0.009(2)
O12 0.040(2) 0.042(2) 0.053(2) -0.004(2) 0.002(2) -0.0019(18)
O13 0.033(2) 0.062(3) 0.055(3) 0.007(2) -0.0087(19) 0.005(2)
O14 0.038(2) 0.062(3) 0.043(2) -0.001(2) 0.0036(18) 0.000(2)
O15 0.051(3) 0.062(3) 0.047(3) -0.014(2) -0.003(2) 0.005(2)
O16 0.047(3) 0.045(3) 0.076(3) -0.012(2) 0.009(2) 0.005(2)
O17 0.057(3) 0.053(3) 0.074(4) -0.003(3) 0.002(3) -0.010(2)
O18 0.056(3) 0.075(4) 0.085(4) 0.001(3) 0.006(3) -0.007(3)
O19 0.048(2) 0.045(2) 0.058(3) 0.012(2) -0.004(2) 0.005(2)
N1 0.044(3) 0.075(3) 0.074(3) -0.016(3) 0.011(2) 0.015(3)
C1 0.043(3) 0.085(5) 0.080(4) -0.015(4) 0.015(3) 0.018(3)
C2 0.047(4) 0.114(6) 0.099(5) -0.042(5) 0.018(3) 0.007(4)
C3 0.060(5) 0.151(8) 0.104(6) -0.041(6) 0.003(4) 0.016(5)
C4 0.134(12) 0.231(16) 0.110(9) -0.031(11) -0.009(8) 0.011(12)
C6 0.051(4) 0.075(4) 0.081(5) -0.015(3) 0.017(3) 0.013(3)
C7 0.073(5) 0.077(4) 0.099(5) -0.006(4) 0.018(4) 0.015(4)
C8 0.085(5) 0.078(5) 0.088(6) -0.014(4) 0.008(5) 0.016(5)
C9 0.121(9) 0.127(10) 0.109(9) -0.005(8) -0.013(7) 0.030(8)
C10 0.048(3) 0.084(5) 0.071(4) -0.018(4) 0.009(3) 0.022(3)
C11 0.062(4) 0.128(6) 0.072(4) -0.025(5) 0.007(4) 0.021(5)
C12 0.066(5) 0.136(7) 0.084(5) -0.032(6) 0.010(4) 0.010(5)
C13 0.099(8) 0.127(8) 0.123(9) -0.042(8) -0.017(7) 0.020(7)
C14 0.050(3) 0.072(4) 0.074(4) -0.018(3) 0.011(3) 0.005(3)
C15 0.063(4) 0.066(4) 0.089(5) -0.016(4) 0.018(4) 0.002(4)
C16 0.077(5) 0.073(5) 0.108(6) -0.008(5) 0.017(5) -0.011(4)
N2 0.073(4) 0.097(4) 0.076(4) 0.038(3) 0.002(3) 0.034(3)
C17 0.084(6) 0.082(7) 0.156(11) 0.001(8) -0.012(7) -0.009(6)
C18 0.090(5) 0.095(5) 0.084(5) 0.044(4) -0.003(4) 0.036(4)
C19 0.109(6) 0.105(6) 0.098(6) 0.039(4) -0.021(5) 0.028(6)
C20 0.168(9) 0.118(7) 0.131(8) 0.018(6) -0.043(8) 0.036(8)
C21 0.260(18) 0.155(13) 0.184(14) -0.007(10) -0.090(13) 0.045(14)
C22 0.068(4) 0.105(6) 0.099(6) 0.042(5) 0.005(4) 0.030(4)
C23 0.081(5) 0.113(6) 0.119(7) 0.037(5) 0.005(5) 0.019(5)
C24 0.077(5) 0.119(7) 0.119(7) 0.036(6) 0.011(5) 0.020(6)
C25 0.131(11) 0.158(12) 0.142(12) -0.007(10) 0.021(10) 0.029(10)
C26 0.108(6) 0.103(5) 0.088(5) 0.030(4) -0.010(5) 0.035(5)
C27 0.139(7) 0.114(6) 0.105(6) 0.015(5) -0.019(6) 0.026(7)
C28 0.158(9) 0.126(8) 0.119(7) 0.009(6) -0.033(8) 0.026(8)
C29 0.176(10) 0.152(13) 0.157(13) 0.001(11) -0.051(11) -0.026(13)
C31 0.074(5) 0.099(5) 0.097(5) 0.044(5) 0.006(4) 0.027(4)
C32 0.073(5) 0.121(7) 0.127(7) 0.038(6) 0.002(5) 0.017(5)
C33 0.116(8) 0.153(9) 0.149(9) 0.048(8) 0.024(7) -0.007(7)
C34 0.273(18) 0.224(18) 0.181(14) 0.055(12) 0.070(13) 0.028(16)

loop_
_atom_type_symbol
_atom_type_description
_atom_type_scat_dispersion_real
_atom_type_scat_dispersion_imag
_atom_type_scat_source
C C 0.0033 0.0016 'International Tables Vol C Tables 4.2.6.8 and 6.1.1.4'
H H 0.0000 0.0000 'International Tables Vol C Tables 4.2.6.8 and 6.1.1.4'
Br Br -0.2901 2.4595 'International Tables Vol C Tables 4.2.6.8 and 6.1.1.4'
N N 0.0061 0.0033 'International Tables Vol C Tables 4.2.6.8 and 6.1.1.4'
O O 0.0106 0.0060 'International Tables Vol C Tables 4.2.6.8 and 6.1.1.4'
V V 0.3005 0.5294 'International Tables Vol C Tables 4.2.6.8 and 6.1.1.4'

loop_
_geom_angle_atom_site_label_1
_geom_angle_atom_site_label_2
_geom_angle_atom_site_label_3
_geom_angle
_geom_angle_site_symmetry_1
_geom_angle_site_symmetry_3
O19 V1 O2 107.0(2) . .
O19 V1 O1 107.0(2) . .
O2 V1 O1 80.50(18) . .
O19 V1 O8 106.1(2) . .
O2 V1 O8 91.91(19) . .
O1 V1 O8 146.90(19) . .
O19 V1 O9 106.4(2) . .
O2 V1 O9 146.61(18) . .
O1 V1 O9 90.35(18) . .
O8 V1 O9 78.39(18) . .
O19 V1 V2 115.96(19) . .
O2 V1 V2 40.67(13) . .
O1 V1 V2 40.08(13) . .
O8 V1 V2 122.71(14) . .
O9 V1 V2 120.96(13) . .
O19 V1 V7 114.33(19) . .
O2 V1 V7 121.59(14) . .
O1 V1 V7 121.38(14) . .
O8 V1 V7 38.78(14) . .
O9 V1 V7 39.83(12) . .
V2 V1 V7 129.71(5) . .
O17 V2 O5 107.2(3) . 2_655
O17 V2 O3 106.3(3) . .
O5 V2 O3 90.7(2) 2_655 .
O17 V2 O1 107.1(3) . .
O5 V2 O1 89.6(2) 2_655 .
O3 V2 O1 144.88(19) . .
O17 V2 O2 106.2(3) . .
O5 V2 O2 146.6(2) 2_655 .
O3 V2 O2 80.05(19) . .
O1 V2 O2 80.55(19) . .
O17 V2 V8 111.7(2) . .
O5 V2 V8 46.65(14) 2_655 .
O3 V2 V8 129.06(14) . .
O1 V2 V8 43.14(13) . .
O2 V2 V8 118.45(14) . .
O17 V2 V1 115.6(2) . .
O5 V2 V1 120.68(15) 2_655 .
O3 V2 V1 113.11(14) . .
O1 V2 V1 40.42(13) . .
O2 V2 V1 40.38(13) . .
V8 V2 V1 79.35(5) . .
O17 V2 V3 110.9(2) . .
O5 V2 V3 126.61(15) 2_655 .
O3 V2 V3 43.63(14) . .
O1 V2 V3 112.45(14) . .
O2 V2 V3 36.42(13) . .
V8 V2 V3 135.96(6) . .
V1 V2 V3 72.89(4) . .
O16 V3 O12 103.2(3) . .
O16 V3 O2 110.5(3) . .
O12 V3 O2 93.5(2) . .
O16 V3 O6 111.2(3) . .
O12 V3 O6 92.2(2) . .
O2 V3 O6 135.2(2) . .
O16 V3 O3 99.2(2) . .
O12 V3 O3 157.54(19) . .
O2 V3 O3 79.99(19) . .
O6 V3 O3 78.09(18) . .
O16 V3 V4 108.6(2) . .
O12 V3 V4 129.56(16) . .
O2 V3 V4 110.01(15) . .
O6 V3 V4 40.05(14) . .
O3 V3 V4 38.06(12) . .
O16 V3 V2 109.1(2) . .
O12 V3 V2 130.00(16) . .
O2 V3 V2 39.69(14) . .
O6 V3 V2 109.70(14) . .
O3 V3 V2 40.30(12) . .
V4 V3 V2 73.57(5) . .
O15 V4 O3 105.7(3) . .
O15 V4 O4 106.3(2) . 2_655
O3 V4 O4 96.3(2) . 2_655
O15 V4 O6 107.4(2) . .
O3 V4 O6 83.1(2) . .
O4 V4 O6 145.08(19) 2_655 .
O15 V4 O4 106.8(2) . .
O3 V4 O4 146.39(19) . .
O4 V4 O4 82.74(19) 2_655 .
O6 V4 O4 79.20(19) . .
O15 V4 V4 112.7(2) . 2_655
O3 V4 V4 129.49(14) . 2_655
O4 V4 V4 42.66(13) 2_655 2_655
O6 V4 V4 113.61(14) . 2_655
O4 V4 V4 40.09(13) . 2_655
O15 V4 V3 111.5(2) . .
O3 V4 V3 44.38(15) . .
O4 V4 V3 131.03(14) 2_655 .
O6 V4 V3 38.74(13) . .
O4 V4 V3 113.62(13) . .
V4 V4 V3 134.00(4) 2_655 .
O15 V4 V5 116.1(2) . .
O3 V4 V5 115.14(15) . .
O4 V4 V5 115.11(14) 2_655 .
O6 V4 V5 39.24(14) . .
O4 V4 V5 40.24(13) . .
V4 V4 V5 75.59(5) 2_655 .
V3 V4 V5 74.23(4) . .
O14 V5 O7 107.4(2) . .
O14 V5 O5 107.0(2) . .
O7 V5 O5 82.12(19) . .
O14 V5 O6 106.6(2) . .
O7 V5 O6 91.57(19) . .
O5 V5 O6 146.17(18) . .
O14 V5 O4 105.2(2) . .
O7 V5 O4 147.41(18) . .
O5 V5 O4 89.76(19) . .
O6 V5 O4 77.84(18) . .
O14 V5 V8 116.10(18) . 2_655
O7 V5 V8 41.33(14) . 2_655
O5 V5 V8 40.97(13) . 2_655
O6 V5 V8 122.75(14) . 2_655
O4 V5 V8 121.69(13) . 2_655
O14 V5 V4 114.16(18) . .
O7 V5 V4 121.24(14) . .
O5 V5 V4 120.35(13) . .
O6 V5 V4 38.40(13) . .
O4 V5 V4 39.71(13) . .
V8 V5 V4 129.73(5) 2_655 .
O13 V6 O7 110.9(2) . .
O13 V6 O12 102.9(3) . .
O7 V6 O12 92.3(2) . .
O13 V6 O8 111.3(2) . .
O7 V6 O8 136.1(2) . .
O12 V6 O8 89.7(2) . .
O13 V6 O10 99.9(2) . .
O7 V6 O10 82.43(19) . .
O12 V6 O10 156.94(18) . .
O8 V6 O10 79.01(19) . .
O13 V6 V7 109.21(19) . .
O7 V6 V7 112.26(15) . .
O12 V6 V7 127.76(15) . .
O8 V6 V7 40.60(14) . .
O10 V6 V7 38.42(12) . .
O13 V6 V8 109.5(2) . 2_655
O7 V6 V8 41.35(14) . 2_655
O12 V6 V8 130.29(16) . 2_655
O8 V6 V8 111.22(15) . 2_655
O10 V6 V8 41.10(12) . 2_655
V7 V6 V8 74.70(5) . 2_655
O11 V7 O10 106.5(2) . .
O11 V7 O9 106.6(2) . 2_655
O10 V7 O9 96.25(19) . 2_655
O11 V7 O8 108.1(2) . .
O10 V7 O8 82.9(2) . .
O9 V7 O8 144.09(19) 2_655 .
O11 V7 O9 106.9(2) . .
O10 V7 O9 145.51(18) . .
O9 V7 O9 82.3(2) 2_655 .
O8 V7 O9 78.92(18) . .
O11 V7 V7 111.68(19) . 2_655
O10 V7 V7 129.74(14) . 2_655
O9 V7 V7 42.44(13) 2_655 2_655
O8 V7 V7 113.55(14) . 2_655
O9 V7 V7 39.85(12) . 2_655
O11 V7 V6 112.4(2) . .
O10 V7 V6 43.49(14) . .
O9 V7 V6 129.89(14) 2_655 .
O8 V7 V6 39.40(14) . .
O9 V7 V6 113.71(13) . .
V7 V7 V6 134.26(3) 2_655 .
O11 V7 V1 116.1(2) . .
O10 V7 V1 115.06(15) . .
O9 V7 V1 114.22(14) 2_655 .
O8 V7 V1 39.43(13) . .
O9 V7 V1 39.71(13) . .
V7 V7 V1 75.32(5) 2_655 .
V6 V7 V1 75.01(4) . .
O18 V8 O1 106.6(3) . .
O18 V8 O10 106.5(3) . 2_655
O1 V8 O10 90.7(2) . 2_655
O18 V8 O5 108.1(3) . 2_655
O1 V8 O5 88.2(2) . 2_655
O10 V8 O5 144.20(19) 2_655 2_655
O18 V8 O7 107.7(3) . 2_655
O1 V8 O7 145.6(2) . 2_655
O10 V8 O7 80.73(19) 2_655 2_655
O5 V8 O7 80.24(19) 2_655 2_655
O18 V8 V2 111.8(3) . .
O1 V8 V2 45.90(14) . .
O10 V8 V2 128.16(14) 2_655 .
O5 V8 V2 42.42(14) 2_655 .
O7 V8 V2 117.36(14) 2_655 .
O18 V8 V6 111.7(3) . 2_655
O1 V8 V6 126.25(16) . 2_655
O10 V8 V6 43.38(14) 2_655 2_655
O5 V8 V6 112.92(14) 2_655 2_655
O7 V8 V6 37.37(13) 2_655 2_655
V2 V8 V6 135.38(6) . 2_655
O18 V8 V5 116.7(3) . 2_655
O1 V8 V5 119.63(14) . 2_655
O10 V8 V5 113.24(14) 2_655 2_655
O5 V8 V5 40.52(13) 2_655 2_655
O7 V8 V5 39.89(13) 2_655 2_655
V2 V8 V5 78.86(5) . 2_655
V6 V8 V5 73.46(5) 2_655 2_655
V8 O1 V2 91.0(2) . .
V8 O1 V1 145.3(3) . .
V2 O1 V1 99.49(19) . .
V3 O2 V1 139.2(3) . .
V3 O2 V2 103.9(2) . .
V1 O2 V2 99.0(2) . .
V4 O3 V2 140.5(2) . .
V4 O3 V3 97.6(2) . .
V2 O3 V3 96.07(19) . .
V4 O4 V4 97.26(19) 2_655 .
V4 O4 V5 139.9(2) 2_655 .
V4 O4 V5 100.05(19) . .
V2 O5 V5 145.9(3) 2_655 .
V2 O5 V8 90.9(2) 2_655 2_655
V5 O5 V8 98.5(2) . 2_655
V3 O6 V4 101.2(2) . .
V3 O6 V5 139.7(3) . .
V4 O6 V5 102.4(2) . .
V6 O7 V5 141.2(3) . .
V6 O7 V8 101.3(2) . 2_655
V5 O7 V8 98.8(2) . 2_655
V6 O8 V7 100.0(2) . .
V6 O8 V1 140.7(3) . .
V7 O8 V1 101.8(2) . .
V7 O9 V1 141.1(2) 2_655 .
V7 O9 V7 97.7(2) 2_655 .
V1 O9 V7 100.46(18) . .
V7 O10 V8 140.7(2) . 2_655
V7 O10 V6 98.1(2) . .
V8 O10 V6 95.5(2) 2_655 .
V3 O12 V6 128.7(3) . .
C1 N1 C10 106.9(6) . .
C1 N1 C14 113.1(7) . .
C10 N1 C14 110.6(7) . .
C1 N1 C6 110.6(7) . .
C10 N1 C6 109.0(7) . .
C14 N1 C6 106.5(6) . .
N1 C1 C2 115.2(6) . .
N1 C1 H3 108.5 . .
C2 C1 H3 108.5 . .
N1 C1 H4 108.5 . .
C2 C1 H4 108.5 . .
H3 C1 H4 107.5 . .
C1 C2 C3 110.5(8) . .
C1 C2 H1 109.6 . .
C3 C2 H1 109.6 . .
C1 C2 H2 109.6 . .
C3 C2 H2 109.6 . .
H1 C2 H2 108.1 . .
C4 C3 C2 117.2(13) . .
C4 C3 H3A 108.0 . .
C2 C3 H3A 108.0 . .
C4 C3 H3B 108.0 . .
C2 C3 H3B 108.0 . .
H3A C3 H3B 107.2 . .
C3 C4 H4A 109.5 . .
C3 C4 H4B 109.5 . .
H4A C4 H4B 109.5 . .
C3 C4 H4C 109.5 . .
H4A C4 H4C 109.5 . .
H4B C4 H4C 109.5 . .
C7 C6 N1 116.2(7) . .
C7 C6 H12 108.2 . .
N1 C6 H12 108.2 . .
C7 C6 H13 108.2 . .
N1 C6 H13 108.2 . .
H12 C6 H13 107.4 . .
C6 C7 C8 110.3(8) . .
C6 C7 H10 109.6 . .
C8 C7 H10 109.6 . .
C6 C7 H11 109.6 . .
C8 C7 H11 109.6 . .
H10 C7 H11 108.1 . .
C9 C8 C7 112.0(11) . .
C9 C8 H8 109.2 . .
C7 C8 H8 109.2 . .
C9 C8 H9 109.2 . .
C7 C8 H9 109.2 . .
H8 C8 H9 107.9 . .
C8 C9 H5 109.5 . .
C8 C9 H6 109.5 . .
H5 C9 H6 109.5 . .
C8 C9 H7 109.5 . .
H5 C9 H7 109.5 . .
H6 C9 H7 109.5 . .
N1 C10 C11 116.5(6) . .
N1 C10 H21 108.2 . .
C11 C10 H21 108.2 . .
N1 C10 H22 108.2 . .
C11 C10 H22 108.2 . .
H21 C10 H22 107.3 . .
C12 C11 C10 112.1(8) . .
C12 C11 H19 109.2 . .
C10 C11 H19 109.2 . .
C12 C11 H20 109.2 . .
C10 C11 H20 109.2 . .
H19 C11 H20 107.9 . .
C13 C12 C11 108.9(12) . .
C13 C12 H17 109.9 . .
C11 C12 H17 109.9 . .
C13 C12 H18 109.9 . .
C11 C12 H18 109.9 . .
H17 C12 H18 108.3 . .
C12 C13 H14 109.5 . .
C12 C13 H15 109.5 . .
H14 C13 H15 109.5 . .
C12 C13 H16 109.5 . .
H14 C13 H16 109.5 . .
H15 C13 H16 109.5 . .
C15 C14 N1 116.7(7) . .
C15 C14 H30 108.1 . .
N1 C14 H30 108.1 . .
C15 C14 H31 108.1 . .
N1 C14 H31 108.1 . .
H30 C14 H31 107.3 . .
C14 C15 C16 109.3(8) . .
C14 C15 H28 109.8 . .
C16 C15 H28 109.8 . .
C14 C15 H29 109.8 . .
C16 C15 H29 109.8 . .
H28 C15 H29 108.3 . .
C15 C16 C17 112.0(10) . .
C15 C16 H26 109.2 . .
C17 C16 H26 109.2 . .
C15 C16 H27 109.2 . .
C17 C16 H27 109.2 . .
H26 C16 H27 107.9 . .
C26 N2 C22 111.5(9) . .
C26 N2 C31 112.0(10) . .
C22 N2 C31 107.4(7) . .
C26 N2 C18 107.6(7) . .
C22 N2 C18 110.0(10) . .
C31 N2 C18 108.3(8) . .
C16 C17 H23 109.5 . .
C16 C17 H24 109.5 . .
H23 C17 H24 109.5 . .
C16 C17 H25 109.5 . .
H23 C17 H25 109.5 . .
H24 C17 H25 109.5 . .
C19 C18 N2 116.9(7) . .
C19 C18 H39 108.1 . .
N2 C18 H39 108.1 . .
C19 C18 H40 108.1 . .
N2 C18 H40 108.1 . .
H39 C18 H40 107.3 . .
C20 C19 C18 111.9(10) . .
C20 C19 H37 109.2 . .
C18 C19 H37 109.2 . .
C20 C19 H38 109.2 . .
C18 C19 H38 109.2 . .
H37 C19 H38 107.9 . .
C21 C20 C19 111.5(13) . .
C21 C20 H20A 109.3 . .
C19 C20 H20A 109.3 . .
C21 C20 H20B 109.3 . .
C19 C20 H20B 109.3 . .
H20A C20 H20B 108.0 . .
C20 C21 H21A 109.5 . .
C20 C21 H21B 109.5 . .
H21A C21 H21B 109.5 . .
C20 C21 H21C 109.5 . .
H21A C21 H21C 109.5 . .
H21B C21 H21C 109.5 . .
C23 C22 N2 115.6(9) . .
C23 C22 H48 108.4 . .
N2 C22 H48 108.4 . .
C23 C22 H49 108.4 . .
N2 C22 H49 108.4 . .
H48 C22 H49 107.5 . .
C22 C23 C24 109.6(10) . .
C22 C23 H46 109.8 . .
C24 C23 H46 109.8 . .
C22 C23 H47 109.8 . .
C24 C23 H47 109.8 . .
H46 C23 H47 108.2 . .
C25 C24 C23 120.3(15) . .
C25 C24 H44 107.3 . .
C23 C24 H44 107.3 . .
C25 C24 H45 107.3 . .
C23 C24 H45 107.3 . .
H44 C24 H45 106.9 . .
C24 C25 H41 109.5 . .
C24 C25 H42 109.5 . .
H41 C25 H42 109.5 . .
C24 C25 H43 109.5 . .
H41 C25 H43 109.5 . .
H42 C25 H43 109.5 . .
N2 C26 C27 116.0(9) . .
N2 C26 H52 108.3 . .
C27 C26 H52 108.3 . .
N2 C26 H53 108.3 . .
C27 C26 H53 108.3 . .
H52 C26 H53 107.4 . .
C28 C27 C26 112.0(13) . .
C28 C27 H50 109.2 . .
C26 C27 H50 109.2 . .
C28 C27 H51 109.2 . .
C26 C27 H51 109.2 . .
H50 C27 H51 107.9 . .
C27 C28 C29 114.2(18) . .
C27 C28 H28A 108.7 . .
C29 C28 H28A 108.7 . .
C27 C28 H28B 108.7 . .
C29 C28 H28B 108.7 . .
H28A C28 H28B 107.6 . .
C28 C29 H29A 109.5 . .
C28 C29 H29B 109.5 . .
H29A C29 H29B 109.5 . .
C28 C29 H29C 109.5 . .
H29A C29 H29C 109.5 . .
H29B C29 H29C 109.5 . .
C32 C31 N2 119.3(9) . .
C32 C31 H56 107.5 . .
N2 C31 H56 107.5 . .
C32 C31 H57 107.5 . .
N2 C31 H57 107.5 . .
H56 C31 H57 107.0 . .
C31 C32 C33 110.1(11) . .
C31 C32 H54 109.6 . .
C33 C32 H54 109.6 . .
C31 C32 H55 109.6 . .
C33 C32 H55 109.6 . .
H54 C32 H55 108.2 . .
C34 C33 C32 98.8(12) . .
C34 C33 H33A 112.0 . .
C32 C33 H33A 112.0 . .
C34 C33 H33B 112.0 . .
C32 C33 H33B 112.0 . .
H33A C33 H33B 109.7 . .
C33 C34 H34A 109.5 . .
C33 C34 H34B 109.5 . .
H34A C34 H34B 109.5 . .
C33 C34 H34C 109.5 . .
H34A C34 H34C 109.5 . .
H34B C34 H34C 109.5 . .

loop_
_geom_bond_atom_site_label_1
_geom_bond_atom_site_label_2
_geom_bond_distance
_geom_bond_site_symmetry_2
V1 O19 1.594(4) .
V1 O2 1.950(5) .
V1 O1 1.955(5) .
V1 O8 1.956(4) .
V1 O9 1.958(4) .
V1 V2 2.9732(17) .
V1 V7 3.0143(16) .
V2 O17 1.587(6) .
V2 O5 1.823(5) 2_655
V2 O3 1.939(4) .
V2 O1 1.941(5) .
V2 O2 1.961(4) .
V2 V8 2.702(2) .
V2 V3 2.9814(18) .
V3 O16 1.597(5) .
V3 O12 1.794(5) .
V3 O2 1.824(5) .
V3 O6 1.870(5) .
V3 O3 2.069(5) .
V3 V4 2.9322(18) .
V4 O15 1.582(5) .
V4 O3 1.823(4) .
V4 O4 1.866(4) 2_655
V4 O6 1.924(4) .
V4 O4 1.963(4) .
V4 V4 2.874(2) 2_655
V4 V5 3.0252(15) .
V5 O14 1.591(4) .
V5 O7 1.923(4) .
V5 O5 1.947(5) .
V5 O6 1.959(5) .
V5 O4 1.985(4) .
V5 V8 2.9641(18) 2_655
V6 O13 1.589(4) .
V6 O7 1.820(4) .
V6 O12 1.850(5) .
V6 O8 1.881(5) .
V6 O10 2.029(5) .
V6 V7 2.9183(16) .
V6 V8 2.9400(19) 2_655
V7 O11 1.581(5) .
V7 O10 1.832(4) .
V7 O9 1.864(4) 2_655
V7 O8 1.929(5) .
V7 O9 1.963(4) .
V7 V7 2.883(2) 2_655
V8 O18 1.577(6) .
V8 O1 1.848(5) .
V8 O10 1.942(4) 2_655
V8 O5 1.965(5) 2_655
V8 O7 1.981(5) 2_655
V8 V6 2.9400(19) 2_655
V8 V5 2.9641(18) 2_655
O4 V4 1.866(4) 2_655
O5 V2 1.823(5) 2_655
O5 V8 1.965(5) 2_655
O7 V8 1.981(5) 2_655
O9 V7 1.864(4) 2_655
O10 V8 1.942(4) 2_655
N1 C1 1.508(11) .
N1 C10 1.509(11) .
N1 C14 1.512(11) .
N1 C6 1.568(12) .
C1 C2 1.515(14) .
C1 H3 0.9900 .
C1 H4 0.9900 .
C2 C3 1.554(16) .
C2 H1 0.9900 .
C2 H2 0.9900 .
C3 C4 1.347(16) .
C3 H3A 0.9900 .
C3 H3B 0.9900 .
C4 H4A 0.9800 .
C4 H4B 0.9800 .
C4 H4C 0.9800 .
C6 C7 1.445(14) .
C6 H12 0.9900 .
C6 H13 0.9900 .
C7 C8 1.557(14) .
C7 H10 0.9900 .
C7 H11 0.9900 .
C8 C9 1.411(11) .
C8 H8 0.9900 .
C8 H9 0.9900 .
C9 H5 0.9800 .
C9 H6 0.9800 .
C9 H7 0.9800 .
C10 C11 1.527(13) .
C10 H21 0.9900 .
C10 H22 0.9900 .
C11 C12 1.493(14) .
C11 H19 0.9900 .
C11 H20 0.9900 .
C12 C13 1.426(15) .
C12 H17 0.9900 .
C12 H18 0.9900 .
C13 H14 0.9800 .
C13 H15 0.9800 .
C13 H16 0.9800 .
C14 C15 1.504(14) .
C14 H30 0.9900 .
C14 H31 0.9900 .
C15 C16 1.517(14) .
C15 H28 0.9900 .
C15 H29 0.9900 .
C16 C17 1.581(17) .
C16 H26 0.9900 .
C16 H27 0.9900 .
N2 C26 1.496(15) .
N2 C22 1.515(12) .
N2 C31 1.516(13) .
N2 C18 1.519(15) .
C17 H23 0.9800 .
C17 H24 0.9800 .
C17 H25 0.9800 .
C18 C19 1.430(9) .
C18 H39 0.9900 .
C18 H40 0.9900 .
C19 C20 1.426(10) .
C19 H37 0.9900 .
C19 H38 0.9900 .
C20 C21 1.422(9) .
C20 H20A 0.9900 .
C20 H20B 0.9900 .
C21 H21A 0.9800 .
C21 H21B 0.9800 .
C21 H21C 0.9800 .
C22 C23 1.445(16) .
C22 H48 0.9900 .
C22 H49 0.9900 .
C23 C24 1.553(17) .
C23 H46 0.9900 .
C23 H47 0.9900 .
C24 C25 1.45(2) .
C24 H44 0.9900 .
C24 H45 0.9900 .
C25 H41 0.9800 .
C25 H42 0.9800 .
C25 H43 0.9800 .
C26 C27 1.57(2) .
C26 H52 0.9900 .
C26 H53 0.9900 .
C27 C28 1.45(2) .
C27 H50 0.9900 .
C27 H51 0.9900 .
C28 C29 1.46(3) .
C28 H28A 0.9900 .
C28 H28B 0.9900 .
C29 H29A 0.9800 .
C29 H29B 0.9800 .
C29 H29C 0.9800 .
C31 C32 1.487(15) .
C31 H56 0.9900 .
C31 H57 0.9900 .
C32 C33 1.502(19) .
C32 H54 0.9900 .
C32 H55 0.9900 .
C33 C34 1.496(16) .
C33 H33A 0.9900 .
C33 H33B 0.9900 .
C34 H34A 0.9800 .
C34 H34B 0.9800 .
C34 H34C 0.9800 .

loop_
_geom_torsion_atom_site_label_1
_geom_torsion_atom_site_label_2
_geom_torsion_atom_site_label_3
_geom_torsion_atom_site_label_4
_geom_torsion
_geom_torsion_site_symmetry_1
_geom_torsion_site_symmetry_4
O19 V1 V2 O17 0.9(3) . .
O2 V1 V2 O17 -85.2(3) . .
O1 V1 V2 O17 86.7(3) . .
O8 V1 V2 O17 -131.8(3) . .
O9 V1 V2 O17 132.1(3) . .
V7 V1 V2 O17 -179.6(2) . .
O19 V1 V2 O5 -130.7(3) . 2_655
O2 V1 V2 O5 143.2(3) . 2_655
O1 V1 V2 O5 -45.0(3) . 2_655
O8 V1 V2 O5 96.6(2) . 2_655
O9 V1 V2 O5 0.5(2) . 2_655
V7 V1 V2 O5 48.74(19) . 2_655
O19 V1 V2 O3 123.7(3) . .
O2 V1 V2 O3 37.7(2) . .
O1 V1 V2 O3 -150.5(3) . .
O8 V1 V2 O3 -9.0(2) . .
O9 V1 V2 O3 -105.1(2) . .
V7 V1 V2 O3 -56.83(16) . .
O19 V1 V2 O1 -85.7(3) . .
O2 V1 V2 O1 -171.8(3) . .
O8 V1 V2 O1 141.5(3) . .
O9 V1 V2 O1 45.4(3) . .
V7 V1 V2 O1 93.7(2) . .
O19 V1 V2 O2 86.1(3) . .
O1 V1 V2 O2 171.8(3) . .
O8 V1 V2 O2 -46.6(3) . .
O9 V1 V2 O2 -142.7(3) . .
V7 V1 V2 O2 -94.5(2) . .
O19 V1 V2 V8 -108.2(2) . .
O2 V1 V2 V8 165.8(2) . .
O1 V1 V2 V8 -22.4(2) . .
O8 V1 V2 V8 119.11(16) . .
O9 V1 V2 V8 23.01(16) . .
V7 V1 V2 V8 71.26(7) . .
O19 V1 V2 V3 106.4(2) . .
O2 V1 V2 V3 20.3(2) . .
O1 V1 V2 V3 -167.8(2) . .
O8 V1 V2 V3 -26.29(16) . .
O9 V1 V2 V3 -122.40(15) . .
V7 V1 V2 V3 -74.15(7) . .
O17 V2 V3 O16 -10.3(3) . .
O5 V2 V3 O16 122.3(3) 2_655 .
O3 V2 V3 O16 81.6(3) . .
O1 V2 V3 O16 -130.3(3) . .
O2 V2 V3 O16 -99.5(3) . .
V8 V2 V3 O16 -175.2(2) . .
V1 V2 V3 O16 -121.8(2) . .
O17 V2 V3 O12 116.9(3) . .
O5 V2 V3 O12 -110.4(3) 2_655 .
O3 V2 V3 O12 -151.1(3) . .
O1 V2 V3 O12 -3.0(3) . .
O2 V2 V3 O12 27.8(3) . .
V8 V2 V3 O12 -47.9(2) . .
V1 V2 V3 O12 5.5(2) . .
O17 V2 V3 O2 89.2(3) . .
O5 V2 V3 O2 -138.2(3) 2_655 .
O3 V2 V3 O2 -178.9(3) . .
O1 V2 V3 O2 -30.8(3) . .
V8 V2 V3 O2 -75.7(2) . .
V1 V2 V3 O2 -22.3(2) . .
O17 V2 V3 O6 -132.4(3) . .
O5 V2 V3 O6 0.3(2) 2_655 .
O3 V2 V3 O6 -40.5(2) . .
O1 V2 V3 O6 107.7(2) . .
O2 V2 V3 O6 138.5(3) . .
V8 V2 V3 O6 62.78(18) . .
V1 V2 V3 O6 116.17(16) . .
O17 V2 V3 O3 -91.9(3) . .
O5 V2 V3 O3 40.7(2) 2_655 .
O1 V2 V3 O3 148.1(2) . .
O2 V2 V3 O3 178.9(3) . .
V8 V2 V3 O3 103.2(2) . .
V1 V2 V3 O3 156.62(18) . .
O17 V2 V3 V4 -114.8(2) . .
O5 V2 V3 V4 17.89(18) 2_655 .
O3 V2 V3 V4 -22.86(18) . .
O1 V2 V3 V4 125.26(15) . .
O2 V2 V3 V4 156.1(2) . .
V8 V2 V3 V4 80.37(9) . .
V1 V2 V3 V4 133.76(4) . .
O16 V3 V4 O15 9.8(3) . .
O12 V3 V4 O15 -116.4(3) . .
O2 V3 V4 O15 130.8(3) . .
O6 V3 V4 O15 -91.4(3) . .
O3 V3 V4 O15 90.8(3) . .
V2 V3 V4 O15 114.8(2) . .
O16 V3 V4 O3 -81.0(3) . .
O12 V3 V4 O3 152.8(3) . .
O2 V3 V4 O3 40.1(2) . .
O6 V3 V4 O3 177.8(3) . .
V2 V3 V4 O3 24.06(18) . .
O16 V3 V4 O4 -128.1(3) . 2_655
O12 V3 V4 O4 105.7(3) . 2_655
O2 V3 V4 O4 -7.0(2) . 2_655
O6 V3 V4 O4 130.7(3) . 2_655
O3 V3 V4 O4 -47.1(3) . 2_655
V2 V3 V4 O4 -23.04(18) . 2_655
O16 V3 V4 O6 101.2(3) . .
O12 V3 V4 O6 -25.0(3) . .
O2 V3 V4 O6 -137.7(3) . .
O3 V3 V4 O6 -177.8(3) . .
V2 V3 V4 O6 -153.8(2) . .
O16 V3 V4 O4 130.5(2) . .
O12 V3 V4 O4 4.3(2) . .
O2 V3 V4 O4 -108.4(2) . .
O6 V3 V4 O4 29.3(3) . .
O3 V3 V4 O4 -148.5(2) . .
V2 V3 V4 O4 -124.45(14) . .
O16 V3 V4 V4 172.9(2) . 2_655
O12 V3 V4 V4 46.7(2) . 2_655
O2 V3 V4 V4 -66.03(18) . 2_655
O6 V3 V4 V4 71.7(2) . 2_655
O3 V3 V4 V4 -106.1(2) . 2_655
V2 V3 V4 V4 -82.05(9) . 2_655
O16 V3 V4 V5 122.1(2) . .
O12 V3 V4 V5 -4.1(2) . .
O2 V3 V4 V5 -116.82(16) . .
O6 V3 V4 V5 20.9(2) . .
O3 V3 V4 V5 -156.89(19) . .
V2 V3 V4 V5 -132.84(4) . .
O15 V4 V5 O14 -0.7(3) . .
O3 V4 V5 O14 -124.9(3) . .
O4 V4 V5 O14 124.4(3) 2_655 .
O6 V4 V5 O14 -86.5(3) . .
O4 V4 V5 O14 84.7(3) . .
V4 V4 V5 O14 107.9(2) 2_655 .
V3 V4 V5 O14 -107.2(2) . .
O15 V4 V5 O7 130.3(3) . .
O3 V4 V5 O7 6.1(2) . .
O4 V4 V5 O7 -104.6(2) 2_655 .
O6 V4 V5 O7 44.4(3) . .
O4 V4 V5 O7 -144.3(3) . .
V4 V4 V5 O7 -121.10(16) 2_655 .
V3 V4 V5 O7 23.76(16) . .
O15 V4 V5 O5 -129.9(3) . .
O3 V4 V5 O5 105.9(2) . .
O4 V4 V5 O5 -4.9(2) 2_655 .
O6 V4 V5 O5 144.2(3) . .
O4 V4 V5 O5 -44.5(2) . .
V4 V4 V5 O5 -21.35(15) 2_655 .
V3 V4 V5 O5 123.51(15) . .
O15 V4 V5 O6 85.9(3) . .
O3 V4 V5 O6 -38.3(3) . .
O4 V4 V5 O6 -149.1(3) 2_655 .
O4 V4 V5 O6 171.3(3) . .
V4 V4 V5 O6 -165.5(2) 2_655 .
V3 V4 V5 O6 -20.7(2) . .
O15 V4 V5 O4 -85.4(3) . .
O3 V4 V5 O4 150.4(3) . .
O4 V4 V5 O4 39.67(14) 2_655 .
O6 V4 V5 O4 -171.3(3) . .
V4 V4 V5 O4 23.19(19) 2_655 .
V3 V4 V5 O4 168.1(2) . .
O15 V4 V5 V8 -179.3(2) . 2_655
O3 V4 V5 V8 56.48(17) . 2_655
O4 V4 V5 V8 -54.26(16) 2_655 2_655
O6 V4 V5 V8 94.8(2) . 2_655
O4 V4 V5 V8 -93.9(2) . 2_655
V4 V4 V5 V8 -70.74(6) 2_655 2_655
V3 V4 V5 V8 74.13(7) . 2_655
O13 V6 V7 O11 9.1(3) . .
O7 V6 V7 O11 132.6(3) . .
O12 V6 V7 O11 -115.6(3) . .
O8 V6 V7 O11 -91.5(3) . .
O10 V6 V7 O11 90.7(3) . .
V8 V6 V7 O11 114.9(2) 2_655 .
O13 V6 V7 O10 -81.6(3) . .
O7 V6 V7 O10 41.8(2) . .
O12 V6 V7 O10 153.7(3) . .
O8 V6 V7 O10 177.8(3) . .
V8 V6 V7 O10 24.17(18) 2_655 .
O13 V6 V7 O9 -129.2(3) . 2_655
O7 V6 V7 O9 -5.7(2) . 2_655
O12 V6 V7 O9 106.1(3) . 2_655
O8 V6 V7 O9 130.2(3) . 2_655
O10 V6 V7 O9 -47.6(3) . 2_655
V8 V6 V7 O9 -23.39(18) 2_655 2_655
O13 V6 V7 O8 100.6(3) . .
O7 V6 V7 O8 -135.9(3) . .
O12 V6 V7 O8 -24.1(3) . .
O10 V6 V7 O8 -177.8(3) . .
V8 V6 V7 O8 -153.6(2) 2_655 .
O13 V6 V7 O9 130.7(2) . .
O7 V6 V7 O9 -105.8(2) . .
O12 V6 V7 O9 6.0(2) . .
O8 V6 V7 O9 30.1(2) . .
O10 V6 V7 O9 -147.7(2) . .
V8 V6 V7 O9 -123.51(14) 2_655 .
O13 V6 V7 V7 172.7(2) . 2_655
O7 V6 V7 V7 -63.82(18) . 2_655
O12 V6 V7 V7 48.0(2) . 2_655
O8 V6 V7 V7 72.1(2) . 2_655
O10 V6 V7 V7 -105.7(2) . 2_655
V8 V6 V7 V7 -81.48(9) 2_655 2_655
O13 V6 V7 V1 121.6(2) . .
O7 V6 V7 V1 -114.97(16) . .
O12 V6 V7 V1 -3.1(2) . .
O8 V6 V7 V1 21.0(2) . .
O10 V6 V7 V1 -156.81(18) . .
V8 V6 V7 V1 -132.64(4) 2_655 .
O19 V1 V7 O11 1.5(3) . .
O2 V1 V7 O11 132.3(3) . .
O1 V1 V7 O11 -129.1(3) . .
O8 V1 V7 O11 87.0(3) . .
O9 V1 V7 O11 -85.2(3) . .
V2 V1 V7 O11 -178.0(2) . .
O19 V1 V7 O10 -123.9(2) . .
O2 V1 V7 O10 7.0(2) . .
O1 V1 V7 O10 105.5(2) . .
O8 V1 V7 O10 -38.4(2) . .
O9 V1 V7 O10 149.5(2) . .
V2 V1 V7 O10 56.68(16) . .
O19 V1 V7 O9 126.1(2) . 2_655
O2 V1 V7 O9 -103.0(2) . 2_655
O1 V1 V7 O9 -4.5(2) . 2_655
O8 V1 V7 O9 -148.4(3) . 2_655
O9 V1 V7 O9 39.45(14) . 2_655
V2 V1 V7 O9 -53.32(16) . 2_655
O19 V1 V7 O8 -85.5(3) . .
O2 V1 V7 O8 45.3(3) . .
O1 V1 V7 O8 143.9(3) . .
O9 V1 V7 O8 -172.2(3) . .
V2 V1 V7 O8 95.0(2) . .
O19 V1 V7 O9 86.7(3) . .
O2 V1 V7 O9 -142.5(2) . .
O1 V1 V7 O9 -43.9(2) . .
O8 V1 V7 O9 172.2(3) . .
V2 V1 V7 O9 -92.77(19) . .
O19 V1 V7 V7 108.7(2) . 2_655
O2 V1 V7 V7 -120.40(16) . 2_655
O1 V1 V7 V7 -21.87(15) . 2_655
O8 V1 V7 V7 -165.7(2) . 2_655
O9 V1 V7 V7 22.07(18) . 2_655
V2 V1 V7 V7 -70.69(6) . 2_655
O19 V1 V7 V6 -106.5(2) . .
O2 V1 V7 V6 24.39(16) . .
O1 V1 V7 V6 122.91(16) . .
O8 V1 V7 V6 -20.9(2) . .
O9 V1 V7 V6 166.86(19) . .
V2 V1 V7 V6 74.09(7) . .
O17 V2 V8 O18 0.1(4) . .
O5 V2 V8 O18 -93.3(3) 2_655 .
O3 V2 V8 O18 -135.2(3) . .
O1 V2 V8 O18 92.4(3) . .
O2 V2 V8 O18 124.0(3) . .
V1 V2 V8 O18 113.6(3) . .
V3 V2 V8 O18 164.9(3) . .
O17 V2 V8 O1 -92.2(3) . .
O5 V2 V8 O1 174.3(3) 2_655 .
O3 V2 V8 O1 132.4(3) . .
O2 V2 V8 O1 31.7(2) . .
V1 V2 V8 O1 21.22(19) . .
V3 V2 V8 O1 72.5(2) . .
O17 V2 V8 O10 -134.5(3) . 2_655
O5 V2 V8 O10 132.0(3) 2_655 2_655
O3 V2 V8 O10 90.1(3) . 2_655
O1 V2 V8 O10 -42.3(3) . 2_655
O2 V2 V8 O10 -10.6(3) . 2_655
V1 V2 V8 O10 -21.06(19) . 2_655
V3 V2 V8 O10 30.3(2) . 2_655
O17 V2 V8 O5 93.5(3) . 2_655
O3 V2 V8 O5 -41.9(3) . 2_655
O1 V2 V8 O5 -174.3(3) . 2_655
O2 V2 V8 O5 -142.6(2) . 2_655
V1 V2 V8 O5 -153.1(2) . 2_655
V3 V2 V8 O5 -101.7(2) . 2_655
O17 V2 V8 O7 125.3(3) . 2_655
O5 V2 V8 O7 31.9(2) 2_655 2_655
O3 V2 V8 O7 -10.0(2) . 2_655
O1 V2 V8 O7 -142.4(3) . 2_655
O2 V2 V8 O7 -110.8(2) . 2_655
V1 V2 V8 O7 -121.21(15) . 2_655
V3 V2 V8 O7 -69.89(18) . 2_655
O17 V2 V8 V6 166.8(3) . 2_655
O5 V2 V8 V6 73.3(2) 2_655 2_655
O3 V2 V8 V6 31.4(2) . 2_655
O1 V2 V8 V6 -101.0(2) . 2_655
O2 V2 V8 V6 -69.31(18) . 2_655
V1 V2 V8 V6 -79.76(9) . 2_655
V3 V2 V8 V6 -28.44(14) . 2_655
O17 V2 V8 V5 114.6(2) . 2_655
O5 V2 V8 V5 21.09(19) 2_655 2_655
O3 V2 V8 V5 -20.77(19) . 2_655
O1 V2 V8 V5 -153.2(2) . 2_655
O2 V2 V8 V5 -121.52(16) . 2_655
V1 V2 V8 V5 -131.97(4) . 2_655
V3 V2 V8 V5 -80.65(9) . 2_655
O18 V8 O1 V2 -104.5(3) . .
O10 V8 O1 V2 148.06(19) 2_655 .
O5 V8 O1 V2 3.86(19) 2_655 .
O7 V8 O1 V2 73.6(4) 2_655 .
V6 V8 O1 V2 121.24(14) 2_655 .
V5 V8 O1 V2 30.6(2) 2_655 .
O18 V8 O1 V1 147.2(5) . .
O10 V8 O1 V1 39.8(4) 2_655 .
O5 V8 O1 V1 -104.4(4) 2_655 .
O7 V8 O1 V1 -34.7(7) 2_655 .
V2 V8 O1 V1 -108.3(5) . .
V6 V8 O1 V1 13.0(5) 2_655 .
V5 V8 O1 V1 -77.7(5) 2_655 .
O17 V2 O1 V8 103.7(3) . .
O5 V2 O1 V8 -4.2(2) 2_655 .
O3 V2 O1 V8 -94.8(3) . .
O2 V2 O1 V8 -152.1(2) . .
V1 V2 O1 V8 -146.7(3) . .
V3 V2 O1 V8 -134.15(12) . .
O17 V2 O1 V1 -109.6(3) . .
O5 V2 O1 V1 142.6(2) 2_655 .
O3 V2 O1 V1 51.9(4) . .
O2 V2 O1 V1 -5.36(19) . .
V8 V2 O1 V1 146.7(3) . .
V3 V2 O1 V1 12.6(2) . .
O19 V1 O1 V8 -143.9(4) . .
O2 V1 O1 V8 111.1(4) . .
O8 V1 O1 V8 32.3(7) . .
O9 V1 O1 V8 -36.6(4) . .
V2 V1 O1 V8 105.7(5) . .
V7 V1 O1 V8 -10.2(5) . .
O19 V1 O1 V2 110.4(2) . .
O2 V1 O1 V2 5.40(19) . .
O8 V1 O1 V2 -73.4(4) . .
O9 V1 O1 V2 -142.3(2) . .
V7 V1 O1 V2 -115.94(15) . .
O16 V3 O2 V1 -142.4(4) . .
O12 V3 O2 V1 -36.9(4) . .
O6 V3 O2 V1 59.8(5) . .
O3 V3 O2 V1 121.4(4) . .
V4 V3 O2 V1 97.7(4) . .
V2 V3 O2 V1 122.2(5) . .
O16 V3 O2 V2 95.4(3) . .
O12 V3 O2 V2 -159.0(2) . .
O6 V3 O2 V2 -62.4(3) . .
O3 V3 O2 V2 -0.71(19) . .
V4 V3 O2 V2 -24.5(2) . .
O19 V1 O2 V3 126.0(4) . .
O1 V1 O2 V3 -129.0(4) . .
O8 V1 O2 V3 18.6(4) . .
O9 V1 O2 V3 -53.1(5) . .
V2 V1 O2 V3 -123.7(5) . .
V7 V1 O2 V3 -7.9(4) . .
O19 V1 O2 V2 -110.3(2) . .
O1 V1 O2 V2 -5.33(19) . .
O8 V1 O2 V2 142.3(2) . .
O9 V1 O2 V2 70.6(4) . .
V7 V1 O2 V2 115.79(15) . .
O17 V2 O2 V3 -103.4(3) . .
O5 V2 O2 V3 76.6(4) 2_655 .
O3 V2 O2 V3 0.8(2) . .
O1 V2 O2 V3 151.3(2) . .
V8 V2 O2 V3 130.00(16) . .
V1 V2 O2 V3 146.0(3) . .
O17 V2 O2 V1 110.6(3) . .
O5 V2 O2 V1 -69.3(4) 2_655 .
O3 V2 O2 V1 -145.2(2) . .
O1 V2 O2 V1 5.37(19) . .
V8 V2 O2 V1 -16.0(2) . .
V3 V2 O2 V1 -146.0(3) . .
O15 V4 O3 V2 146.0(4) . .
O4 V4 O3 V2 37.1(4) 2_655 .
O6 V4 O3 V2 -107.8(4) . .
O4 V4 O3 V2 -49.3(6) . .
V4 V4 O3 V2 7.2(5) 2_655 .
V3 V4 O3 V2 -109.2(4) . .
V5 V4 O3 V2 -84.5(4) . .
O15 V4 O3 V3 -104.9(2) . .
O4 V4 O3 V3 146.23(18) 2_655 .
O6 V4 O3 V3 1.38(18) . .
O4 V4 O3 V3 59.8(4) . .
V4 V4 O3 V3 116.41(15) 2_655 .
V5 V4 O3 V3 24.66(19) . .
O17 V2 O3 V4 -146.8(4) . .
O5 V2 O3 V4 -38.7(4) 2_655 .
O1 V2 O3 V4 51.6(6) . .
O2 V2 O3 V4 109.0(4) . .
V8 V2 O3 V4 -9.7(5) . .
V1 V2 O3 V4 85.3(4) . .
V3 V2 O3 V4 109.7(4) . .
O17 V2 O3 V3 103.5(3) . .
O5 V2 O3 V3 -148.40(19) 2_655 .
O1 V2 O3 V3 -58.0(4) . .
O2 V2 O3 V3 -0.66(17) . .
V8 V2 O3 V3 -119.37(15) . .
V1 V2 O3 V3 -24.35(18) . .
O16 V3 O3 V4 108.5(3) . .
O12 V3 O3 V4 -67.3(6) . .
O2 V3 O3 V4 -142.1(2) . .
O6 V3 O3 V4 -1.44(19) . .
V2 V3 O3 V4 -142.8(3) . .
O16 V3 O3 V2 -108.7(2) . .
O12 V3 O3 V2 75.5(6) . .
O2 V3 O3 V2 0.70(19) . .
O6 V3 O3 V2 141.4(2) . .
V4 V3 O3 V2 142.8(3) . .
O15 V4 O4 V4 -105.6(2) . 2_655
O3 V4 O4 V4 89.8(4) . 2_655
O4 V4 O4 V4 -0.7(3) 2_655 2_655
O6 V4 O4 V4 149.3(2) . 2_655
V3 V4 O4 V4 131.13(12) . 2_655
V5 V4 O4 V4 143.7(3) . 2_655
O15 V4 O4 V5 110.7(2) . .
O3 V4 O4 V5 -53.9(4) . .
O4 V4 O4 V5 -144.36(9) 2_655 .
O6 V4 O4 V5 5.62(18) . .
V4 V4 O4 V5 -143.7(3) 2_655 .
V3 V4 O4 V5 -12.6(2) . .
O14 V5 O4 V4 136.1(4) . 2_655
O7 V5 O4 V4 -46.3(6) . 2_655
O5 V5 O4 V4 28.6(4) . 2_655
O6 V5 O4 V4 -119.7(4) . 2_655
V8 V5 O4 V4 1.4(4) 2_655 2_655
V4 V5 O4 V4 -114.2(4) . 2_655
O14 V5 O4 V4 -109.7(2) . .
O7 V5 O4 V4 67.9(4) . .
O5 V5 O4 V4 142.75(19) . .
O6 V5 O4 V4 -5.54(18) . .
V8 V5 O4 V4 115.61(15) 2_655 .
O14 V5 O5 V2 -145.0(4) . 2_655
O7 V5 O5 V2 109.1(5) . 2_655
O6 V5 O5 V2 28.1(7) . 2_655
O4 V5 O5 V2 -39.2(5) . 2_655
V8 V5 O5 V2 104.5(5) 2_655 2_655
V4 V5 O5 V2 -12.6(5) . 2_655
O14 V5 O5 V8 110.5(2) . 2_655
O7 V5 O5 V8 4.63(19) . 2_655
O6 V5 O5 V8 -76.3(4) . 2_655
O4 V5 O5 V8 -143.71(19) . 2_655
V4 V5 O5 V8 -117.08(14) . 2_655
O16 V3 O6 V4 -94.0(3) . .
O12 V3 O6 V4 161.0(2) . .
O2 V3 O6 V4 63.7(3) . .
O3 V3 O6 V4 1.38(18) . .
V2 V3 O6 V4 26.8(2) . .
O16 V3 O6 V5 141.2(4) . .
O12 V3 O6 V5 36.1(4) . .
O2 V3 O6 V5 -61.1(5) . .
O3 V3 O6 V5 -123.5(4) . .
V4 V3 O6 V5 -124.9(5) . .
V2 V3 O6 V5 -98.1(3) . .
O15 V4 O6 V3 102.8(3) . .
O3 V4 O6 V3 -1.5(2) . .
O4 V4 O6 V3 -92.7(4) 2_655 .
O4 V4 O6 V3 -152.8(2) . .
V4 V4 O6 V3 -131.80(14) 2_655 .
V5 V4 O6 V3 -147.1(3) . .
O15 V4 O6 V5 -110.1(3) . .
O3 V4 O6 V5 145.6(2) . .
O4 V4 O6 V5 54.4(4) 2_655 .
O4 V4 O6 V5 -5.73(19) . .
V4 V4 O6 V5 15.3(2) 2_655 .
V3 V4 O6 V5 147.1(3) . .
O14 V5 O6 V3 -127.4(4) . .
O7 V5 O6 V3 -18.7(4) . .
O5 V5 O6 V3 59.4(5) . .
O4 V5 O6 V3 130.2(4) . .
V8 V5 O6 V3 10.2(4) 2_655 .
V4 V5 O6 V3 124.5(5) . .
O14 V5 O6 V4 108.1(2) . .
O7 V5 O6 V4 -143.2(2) . .
O5 V5 O6 V4 -65.1(4) . .
O4 V5 O6 V4 5.70(19) . .
V8 V5 O6 V4 -114.32(16) 2_655 .
O13 V6 O7 V5 -144.1(4) . .
O12 V6 O7 V5 -39.3(4) . .
O8 V6 O7 V5 52.7(5) . .
O10 V6 O7 V5 118.2(4) . .
V7 V6 O7 V5 93.5(4) . .
V8 V6 O7 V5 119.8(5) 2_655 .
O13 V6 O7 V8 96.2(3) . 2_655
O12 V6 O7 V8 -159.0(2) . 2_655
O8 V6 O7 V8 -67.0(3) . 2_655
O10 V6 O7 V8 -1.58(18) . 2_655
V7 V6 O7 V8 -26.3(2) . 2_655
O14 V5 O7 V6 129.5(4) . .
O5 V5 O7 V6 -125.1(4) . .
O6 V5 O7 V6 21.5(4) . .
O4 V5 O7 V6 -48.1(6) . .
V8 V5 O7 V6 -120.5(5) 2_655 .
V4 V5 O7 V6 -4.3(5) . .
O14 V5 O7 V8 -110.0(2) . 2_655
O5 V5 O7 V8 -4.60(19) . 2_655
O6 V5 O7 V8 142.04(19) . 2_655
O4 V5 O7 V8 72.4(4) . 2_655
V4 V5 O7 V8 116.25(15) . 2_655
O13 V6 O8 V7 -95.0(3) . .
O7 V6 O8 V7 68.1(3) . .
O12 V6 O8 V7 161.2(2) . .
O10 V6 O8 V7 1.41(18) . .
V8 V6 O8 V7 27.4(2) 2_655 .
O13 V6 O8 V1 142.1(4) . .
O7 V6 O8 V1 -54.7(5) . .
O12 V6 O8 V1 38.3(4) . .
O10 V6 O8 V1 -121.4(4) . .
V7 V6 O8 V1 -122.9(5) . .
V8 V6 O8 V1 -95.5(4) 2_655 .
O11 V7 O8 V6 103.6(3) . .
O10 V7 O8 V6 -1.6(2) . .
O9 V7 O8 V6 -92.4(3) 2_655 .
O9 V7 O8 V6 -152.1(2) . .
V7 V7 O8 V6 -131.97(14) 2_655 .
V1 V7 O8 V6 -147.0(3) . .
O11 V7 O8 V1 -109.4(3) . .
O10 V7 O8 V1 145.5(2) . .
O9 V7 O8 V1 54.7(4) 2_655 .
O9 V7 O8 V1 -5.07(19) . .
V7 V7 O8 V1 15.1(2) 2_655 .
V6 V7 O8 V1 147.0(3) . .
O19 V1 O8 V6 -128.7(4) . .
O2 V1 O8 V6 -20.4(4) . .
O1 V1 O8 V6 55.1(6) . .
O9 V1 O8 V6 127.4(4) . .
V2 V1 O8 V6 7.9(5) . .
V7 V1 O8 V6 122.3(5) . .
O19 V1 O8 V7 109.0(2) . .
O2 V1 O8 V7 -142.7(2) . .
O1 V1 O8 V7 -67.2(4) . .
O9 V1 O8 V7 5.09(19) . .
V2 V1 O8 V7 -114.39(17) . .
O19 V1 O9 V7 135.0(4) . 2_655
O2 V1 O9 V7 -45.9(6) . 2_655
O1 V1 O9 V7 27.2(4) . 2_655
O8 V1 O9 V7 -121.5(4) . 2_655
V2 V1 O9 V7 -0.1(4) . 2_655
V7 V1 O9 V7 -116.5(4) . 2_655
O19 V1 O9 V7 -108.5(2) . .
O2 V1 O9 V7 70.6(4) . .
O1 V1 O9 V7 143.66(19) . .
O8 V1 O9 V7 -4.98(18) . .
V2 V1 O9 V7 116.35(14) . .
O11 V7 O9 V7 -103.8(3) . 2_655
O10 V7 O9 V7 91.0(3) . 2_655
O9 V7 O9 V7 1.2(3) 2_655 2_655
O8 V7 O9 V7 150.5(2) . 2_655
V6 V7 O9 V7 131.56(12) . 2_655
V1 V7 O9 V7 145.4(3) . 2_655
O11 V7 O9 V1 110.8(3) . .
O10 V7 O9 V1 -54.4(4) . .
O9 V7 O9 V1 -144.21(9) 2_655 .
O8 V7 O9 V1 5.04(18) . .
V7 V7 O9 V1 -145.4(3) 2_655 .
V6 V7 O9 V1 -13.88(19) . .
O11 V7 O10 V8 145.5(4) . 2_655
O9 V7 O10 V8 36.2(4) 2_655 2_655
O8 V7 O10 V8 -107.7(4) . 2_655
O9 V7 O10 V8 -49.3(6) . 2_655
V7 V7 O10 V8 7.1(5) 2_655 2_655
V6 V7 O10 V8 -109.1(5) . 2_655
V1 V7 O10 V8 -84.3(4) . 2_655
O11 V7 O10 V6 -105.4(3) . .
O9 V7 O10 V6 145.28(18) 2_655 .
O8 V7 O10 V6 1.43(18) . .
O9 V7 O10 V6 59.8(4) . .
V7 V7 O10 V6 116.25(15) 2_655 .
V1 V7 O10 V6 24.83(19) . .
O13 V6 O10 V7 108.5(2) . .
O7 V6 O10 V7 -141.5(2) . .
O12 V6 O10 V7 -63.5(5) . .
O8 V6 O10 V7 -1.48(19) . .
V8 V6 O10 V7 -143.1(3) 2_655 .
O13 V6 O10 V8 -108.4(2) . 2_655
O7 V6 O10 V8 1.59(18) . 2_655
O12 V6 O10 V8 79.5(5) . 2_655
O8 V6 O10 V8 141.6(2) . 2_655
V7 V6 O10 V8 143.1(3) . 2_655
O16 V3 O12 V6 -178.4(3) . .
O2 V3 O12 V6 69.6(4) . .
O6 V3 O12 V6 -66.0(3) . .
O3 V3 O12 V6 -2.6(8) . .
V4 V3 O12 V6 -50.2(4) . .
V2 V3 O12 V6 52.2(4) . .
O13 V6 O12 V3 179.5(3) . .
O7 V6 O12 V3 67.4(3) . .
O8 V6 O12 V3 -68.7(3) . .
O10 V6 O12 V3 -8.6(7) . .
V7 V6 O12 V3 -53.3(4) . .
V8 V6 O12 V3 49.3(4) 2_655 .
C10 N1 C1 C2 177.6(9) . .
C14 N1 C1 C2 -60.5(11) . .
C6 N1 C1 C2 58.9(11) . .
N1 C1 C2 C3 163.1(10) . .
C1 C2 C3 C4 -173.8(16) . .
C1 N1 C6 C7 57.6(11) . .
C10 N1 C6 C7 -59.7(11) . .
C14 N1 C6 C7 -179.0(9) . .
N1 C6 C7 C8 176.0(8) . .
C6 C7 C8 C9 -68.5(14) . .
C1 N1 C10 C11 -177.2(10) . .
C14 N1 C10 C11 59.3(11) . .
C6 N1 C10 C11 -57.5(11) . .
N1 C10 C11 C12 -175.5(10) . .
C10 C11 C12 C13 79.4(13) . .
C1 N1 C14 C15 -55.5(10) . .
C10 N1 C14 C15 64.4(10) . .
C6 N1 C14 C15 -177.3(8) . .
N1 C14 C15 C16 -174.7(8) . .
C14 C15 C16 C17 70.5(11) . .
C26 N2 C18 C19 -179.7(11) . .
C22 N2 C18 C19 58.6(13) . .
C31 N2 C18 C19 -58.5(13) . .
N2 C18 C19 C20 179.0(14) . .
C18 C19 C20 C21 174.4(19) . .
C26 N2 C22 C23 -62.0(16) . .
C31 N2 C22 C23 174.9(12) . .
C18 N2 C22 C23 57.2(15) . .
N2 C22 C23 C24 171.3(12) . .
C22 C23 C24 C25 -62.3(19) . .
C22 N2 C26 C27 -56.2(16) . .
C31 N2 C26 C27 64.2(15) . .
C18 N2 C26 C27 -177.0(12) . .
N2 C26 C27 C28 -176.2(14) . .
C26 C27 C28 C29 78(2) . .
C26 N2 C31 C32 59.1(16) . .
C22 N2 C31 C32 -178.1(13) . .
C18 N2 C31 C32 -59.3(15) . .
N2 C31 C32 C33 -164.8(12) . .
C31 C32 C33 C34 -130.0(14) . .
